data_2212872
loop_
_publ_author_name
'Choi, Hong Dae'
'Seo,  Pil Ja'
'Son, Byeng Wha'
'Lee, Uk'

_publ_section_title
;
 2,5-Dimethyl-3-methylsulfinyl-1-benzofuran
;
_journal_coeditor_code FL2111
_journal_issue 4
_journal_name_full 'Acta Crystallographica Section E'
_journal_page_first o1823
_journal_page_last o1824
_journal_paper_doi 10.1107/S1600536807011634
_journal_volume 63
_journal_year 2007
_chemical_formula_iupac 'C11 H12 O2 S'
_chemical_formula_moiety 'C11 H12 O2 S'
_chemical_formula_sum 'C11 H12 O2 S'
_chemical_formula_weight 208.27
_chemical_name_systematic
;
2,5-Dimethyl-3-methylsulfinyl-1-benzofuran
;
_space_group_IT_number 14
_symmetry_cell_setting monoclinic
_symmetry_space_group_name_Hall '-P 2yn'
_symmetry_space_group_name_H-M 'P 1 21/n 1'
_atom_sites_solution_hydrogens geom
_atom_sites_solution_primary direct
_atom_sites_solution_secondary difmap
_audit_creation_method SHELXL-97
_cell_angle_alpha 90.00
_cell_angle_beta 94.8350(10)
_cell_angle_gamma 90.00
_cell_formula_units_Z 4
_cell_length_a 5.1585(3)
_cell_length_b 16.8170(10)
_cell_length_c 12.1408(8)
_cell_measurement_reflns_used 3937
_cell_measurement_temperature 173(2)
_cell_measurement_theta_max 28.26
_cell_measurement_theta_min 2.42
_cell_volume 1049.47(11)
_computing_cell_refinement 'SAINT (Bruker, 1997)'
_computing_data_collection 'SMART (Bruker, 1997)'
_computing_data_reduction SAINT
_computing_molecular_graphics 'ORTEP-3 (Farrugia, 1997) and DIAMOND (Brandenburg, 1998)'
_computing_publication_material SHELXL97-2
_computing_structure_refinement 'SHELXL97-2 (Sheldrick, 1997)'
_computing_structure_solution 'SHELXS97-2 (Sheldrick, 1997)'
_diffrn_ambient_temperature 173(2)
_diffrn_detector_area_resol_mean 10
_diffrn_measured_fraction_theta_full 0.995
_diffrn_measured_fraction_theta_max 0.995
_diffrn_measurement_device_type 'Bruker SMART CCD'
_diffrn_measurement_method '\f and \w'
_diffrn_radiation_monochromator graphite
_diffrn_radiation_source 'fine-focus sealed tube'
_diffrn_radiation_type MoK\a
_diffrn_radiation_wavelength 0.71073
_diffrn_reflns_av_R_equivalents 0.0535
_diffrn_reflns_av_sigmaI/netI 0.0393
_diffrn_reflns_limit_h_max 6
_diffrn_reflns_limit_h_min -6
_diffrn_reflns_limit_k_max 21
_diffrn_reflns_limit_k_min -18
_diffrn_reflns_limit_l_max 10
_diffrn_reflns_limit_l_min -15
_diffrn_reflns_number 6265
_diffrn_reflns_theta_full 27.00
_diffrn_reflns_theta_max 27.00
_diffrn_reflns_theta_min 2.07
_diffrn_standards_number 0
_exptl_absorpt_coefficient_mu 0.279
_exptl_absorpt_correction_type none
_exptl_crystal_colour colorless
_exptl_crystal_density_diffrn 1.318
_exptl_crystal_density_method 'not measured'
_exptl_crystal_description block
_exptl_crystal_F_000 440
_exptl_crystal_size_max 0.65
_exptl_crystal_size_mid 0.30
_exptl_crystal_size_min 0.27
_refine_diff_density_max 0.370
_refine_diff_density_min -0.250
_refine_ls_extinction_method none
_refine_ls_goodness_of_fit_ref 1.134
_refine_ls_hydrogen_treatment constr
_refine_ls_matrix_type full
_refine_ls_number_parameters 130
_refine_ls_number_reflns 2291
_refine_ls_number_restraints 0
_refine_ls_restrained_S_all 1.134
_refine_ls_R_factor_all 0.0495
_refine_ls_R_factor_gt 0.0433
_refine_ls_shift/su_max 0.000
_refine_ls_shift/su_mean 0.000
_refine_ls_structure_factor_coef Fsqd
_refine_ls_weighting_details 'calc w=1/[\s^2^(Fo^2^)+(0.0440P)^2^+0.5208P] where P=(Fo^2^+2Fc^2^)/3'
_refine_ls_weighting_scheme calc
_refine_ls_wR_factor_gt 0.1097
_refine_ls_wR_factor_ref 0.1135
_reflns_number_gt 2011
_reflns_number_total 2291
_reflns_threshold_expression I>2\s(I)
_cod_data_source_file fl2111.cif
_cod_data_source_block I
_cod_original_cell_volume 1049.48(11)
_cod_original_sg_symbol_Hall -p_2yn
_cod_original_sg_symbol_H-M 'P 21/n'
_cod_database_code 2212872
_cod_database_fobs_code 2212872

loop_
_symmetry_equiv_pos_as_xyz
'x, y, z'
'-x+1/2, y+1/2, -z+1/2'
'-x, -y, -z'
'x-1/2, -y-1/2, z-1/2'

loop_
_atom_site_type_symbol
_atom_site_label
_atom_site_fract_x
_atom_site_fract_y
_atom_site_fract_z
_atom_site_U_iso_or_equiv
_atom_site_adp_type
_atom_site_calc_flag
_atom_site_refinement_flags
_atom_site_occupancy
S S -0.13417(9) 0.06163(3) 0.32547(4) 0.02977(16) Uani d . 1
O O1 -0.3816(2) 0.22782(8) 0.11305(10) 0.0315(3) Uani d . 1
O O2 0.1554(3) 0.05607(9) 0.35085(13) 0.0399(4) Uani d . 1
C C1 -0.1960(3) 0.14762(11) 0.24519(14) 0.0254(4) Uani d . 1
C C2 -0.0674(3) 0.22397(11) 0.25701(14) 0.0258(4) Uani d . 1
C C3 0.1363(3) 0.25631(12) 0.32600(15) 0.0284(4) Uani d . 1
H H3 0.2231 0.2253 0.3832 0.034 Uiso calc R 1
C C4 0.2093(3) 0.33450(12) 0.30939(16) 0.0316(4) Uani d . 1
C C5 0.0788(4) 0.37967(12) 0.22472(17) 0.0366(5) Uani d . 1
H H5 0.1309 0.4332 0.2146 0.044 Uiso calc R 1
C C6 -0.1235(4) 0.34876(12) 0.15535(16) 0.0353(4) Uani d . 1
H H6 -0.2117 0.3796 0.0983 0.042 Uiso calc R 1
C C7 -0.1898(3) 0.27069(12) 0.17369(14) 0.0286(4) Uani d . 1
C C8 -0.3775(3) 0.15289(12) 0.15819(14) 0.0283(4) Uani d . 1
C C9 0.4316(4) 0.37089(14) 0.38165(18) 0.0413(5) Uani d . 1
H H9A 0.4830 0.3348 0.4430 0.062 Uiso calc R 1
H H9B 0.3759 0.4218 0.4111 0.062 Uiso calc R 1
H H9C 0.5799 0.3797 0.3377 0.062 Uiso calc R 1
C C10 -0.5676(4) 0.09523(14) 0.10566(16) 0.0388(5) Uani d . 1
H H10A -0.7438 0.1105 0.1218 0.058 Uiso calc R 1
H H10B -0.5284 0.0419 0.1350 0.058 Uiso calc R 1
H H10C -0.5560 0.0952 0.0255 0.058 Uiso calc R 1
C C11 -0.2616(4) 0.09642(14) 0.44926(16) 0.0376(5) Uani d . 1
H H11A -0.1736 0.1459 0.4733 0.056 Uiso calc R 1
H H11B -0.2325 0.0561 0.5073 0.056 Uiso calc R 1
H H11C -0.4487 0.1063 0.4350 0.056 Uiso calc R 1

loop_
_atom_site_aniso_label
_atom_site_aniso_U_11
_atom_site_aniso_U_22
_atom_site_aniso_U_33
_atom_site_aniso_U_12
_atom_site_aniso_U_13
_atom_site_aniso_U_23
S 0.0310(3) 0.0239(3) 0.0339(3) 0.00021(18) 0.00011(18) 0.00396(18)
O1 0.0313(6) 0.0370(8) 0.0256(6) 0.0011(6) -0.0014(5) 0.0055(5)
O2 0.0288(7) 0.0381(8) 0.0529(9) 0.0110(6) 0.0045(6) 0.0097(7)
C1 0.0260(8) 0.0266(9) 0.0239(8) 0.0010(7) 0.0037(6) 0.0006(7)
C2 0.0255(8) 0.0280(9) 0.0245(8) 0.0027(7) 0.0054(7) 0.0010(7)
C3 0.0279(8) 0.0308(10) 0.0262(8) 0.0016(7) 0.0021(7) -0.0003(7)
C4 0.0284(9) 0.0348(11) 0.0329(9) -0.0029(8) 0.0096(7) -0.0052(8)
C5 0.0428(11) 0.0282(10) 0.0407(11) -0.0022(8) 0.0149(9) 0.0016(8)
C6 0.0399(10) 0.0335(11) 0.0331(10) 0.0054(9) 0.0061(8) 0.0086(8)
C7 0.0291(9) 0.0338(10) 0.0234(8) 0.0023(7) 0.0046(7) 0.0025(7)
C8 0.0281(9) 0.0331(10) 0.0240(8) 0.0007(7) 0.0045(7) 0.0014(7)
C9 0.0361(10) 0.0432(12) 0.0451(12) -0.0112(9) 0.0075(9) -0.0094(10)
C10 0.0343(10) 0.0494(13) 0.0317(10) -0.0088(9) -0.0021(8) -0.0027(9)
C11 0.0329(10) 0.0489(13) 0.0313(10) 0.0051(9) 0.0042(8) 0.0114(9)

loop_
_atom_type_symbol
_atom_type_description
_atom_type_scat_dispersion_real
_atom_type_scat_dispersion_imag
_atom_type_scat_source
C C 0.0033 0.0016 'International Tables Vol C Tables 4.2.6.8 and 6.1.1.4'
H H 0.0000 0.0000 'International Tables Vol C Tables 4.2.6.8 and 6.1.1.4'
O O 0.0106 0.0060 'International Tables Vol C Tables 4.2.6.8 and 6.1.1.4'
S S 0.1246 0.1234 'International Tables Vol C Tables 4.2.6.8 and 6.1.1.4'

loop_
_geom_angle_atom_site_label_1
_geom_angle_atom_site_label_2
_geom_angle_atom_site_label_3
_geom_angle
O2 S C1 107.20(8)
O2 S C11 106.11(9)
C1 S C11 97.72(9)
C8 O1 C7 106.20(10)
C8 C1 C2 107.5(2)
C8 C1 S 124.6(2)
C2 C1 S 127.90(10)
C7 C2 C3 119.3(2)
C7 C2 C1 104.7(2)
C3 C2 C1 136.1(2)
C4 C3 C2 118.8(2)
C4 C3 H3 120.6
C2 C3 H3 120.6
C3 C4 C5 120.0(2)
C3 C4 C9 120.1(2)
C5 C4 C9 119.9(2)
C6 C5 C4 122.2(2)
C6 C5 H5 118.9
C4 C5 H5 118.9
C7 C6 C5 116.3(3)
C7 C6 H6 121.8
C5 C6 H6 121.8
C6 C7 O1 125.8(2)
C6 C7 C2 123.5(2)
O1 C7 C2 110.7(2)
C1 C8 O1 111.0(2)
C1 C8 C10 132.9(2)
O1 C8 C10 116.2(2)
C4 C9 H9A 109.5
C4 C9 H9B 109.5
H9A C9 H9B 109.5
C4 C9 H9C 109.5
H9A C9 H9C 109.5
H9B C9 H9C 109.5
C8 C10 H10A 109.5
C8 C10 H10B 109.5
H10A C10 H10B 109.5
C8 C10 H10C 109.5
H10A C10 H10C 109.5
H10B C10 H10C 109.5
S C11 H11A 109.5
S C11 H11B 109.5
H11A C11 H11B 109.5
S C11 H11C 109.5
H11A C11 H11C 109.5
H11B C11 H11C 109.5

loop_
_geom_bond_atom_site_label_1
_geom_bond_atom_site_label_2
_geom_bond_distance
S O2 1.5020(10)
S C1 1.758(2)
S C11 1.789(2)
O1 C8 1.374(2)
O1 C7 1.385(2)
C1 C8 1.354(2)
C1 C2 1.447(3)
C2 C7 1.390(2)
C2 C3 1.397(2)
C3 C4 1.387(3)
C3 H3 0.9500
C4 C5 1.404(3)
C4 C9 1.513(3)
C5 C6 1.386(3)
C5 H5 0.9500
C6 C7 1.379(3)
C6 H6 0.9500
C8 C10 1.484(3)
C9 H9A 0.9800
C9 H9B 0.9800
C9 H9C 0.9800
C10 H10A 0.9800
C10 H10B 0.9800
C10 H10C 0.9800
C11 H11A 0.9800
C11 H11B 0.9800
C11 H11C 0.9800

loop_
_geom_hbond_atom_site_label_D
_geom_hbond_atom_site_label_H
_geom_hbond_atom_site_label_A
_geom_hbond_site_symmetry_A
_geom_hbond_distance_DH
_geom_hbond_distance_HA
_geom_hbond_distance_DA
_geom_hbond_angle_DHA
C9 H9C Cg1 1_655 0.98 2.89 3.731(3) 144.0
C10 H10A Cg2 1_455 0.98 3.19 4.139(3) 164.6

loop_
_geom_torsion_atom_site_label_1
_geom_torsion_atom_site_label_2
_geom_torsion_atom_site_label_3
_geom_torsion_atom_site_label_4
_geom_torsion
O2 S C1 C8 140.44(16)
C11 S C1 C8 -109.98(17)
O2 S C1 C2 -38.86(18)
C11 S C1 C2 70.72(17)
C8 C1 C2 C7 0.78(19)
S C1 C2 C7 -179.82(13)
C8 C1 C2 C3 -177.7(2)
S C1 C2 C3 1.7(3)
C7 C2 C3 C4 0.3(3)
C1 C2 C3 C4 178.59(19)
C2 C3 C4 C5 0.2(3)
C2 C3 C4 C9 -179.14(16)
C3 C4 C5 C6 -0.2(3)
C9 C4 C5 C6 179.11(18)
C4 C5 C6 C7 -0.2(3)
C5 C6 C7 O1 -178.67(17)
C5 C6 C7 C2 0.8(3)
C8 O1 C7 C6 178.85(18)
C8 O1 C7 C2 -0.64(19)
C3 C2 C7 C6 -0.8(3)
C1 C2 C7 C6 -179.58(17)
C3 C2 C7 O1 178.70(15)
C1 C2 C7 O1 -0.08(19)
C2 C1 C8 O1 -1.2(2)
S C1 C8 O1 179.35(12)
C2 C1 C8 C10 179.67(19)
S C1 C8 C10 0.2(3)
C7 O1 C8 C1 1.17(19)
C7 O1 C8 C10 -179.56(16)

loop_
_cod_related_entry_id
_cod_related_entry_database
_cod_related_entry_code
1 ChemSpider 21125026
